data_4509325
loop_
_publ_author_name
'Chen, Shuo-ping'
'Pan, Ling-ling'
'Yuan, Yi-xuan'
'Shi, Xi-xi'
'Yuan, Liang-jie'

_publ_section_title
;
 A Novel Supramolecular Resin Based On an Organic Acid&#x2212;Base
 Compound
;
_journal_issue 6
_journal_name_full 'Crystal Growth &amp; Design'
_journal_page_first 2668
_journal_paper_doi 10.1021/cg801233x
_journal_volume 9
_journal_year 2009
_chemical_absolute_configuration unk
_chemical_formula_sum 'C4 H23 N3 O9 P2'
_chemical_formula_weight 319.19
_chemical_name_systematic
; 
 ? 
;
_space_group_IT_number 19
_symmetry_cell_setting orthorhombic
_symmetry_space_group_name_Hall 'P 2ac 2ab'
_symmetry_space_group_name_H-M 'P 21 21 21'
_atom_sites_solution_hydrogens geom
_atom_sites_solution_primary direct
_atom_sites_solution_secondary difmap
_audit_creation_method SHELXL-97
_cell_angle_alpha 90.00
_cell_angle_beta 90.00
_cell_angle_gamma 90.00
_cell_formula_units_Z 4
_cell_length_a 7.1271(7)
_cell_length_b 10.2782(10)
_cell_length_c 18.0061(17)
_cell_measurement_temperature 273(2)
_cell_volume 1319.0(2)
_computing_cell_refinement 'Bruker SMART'
_computing_data_collection 'Bruker SMART'
_computing_data_reduction 'Bruker SAINT'
_computing_molecular_graphics 'Bruker SHELXTL'
_computing_publication_material 'Bruker SHELXTL'
_computing_structure_refinement 'SHELXL-97 (Sheldrick, 1997)'
_computing_structure_solution 'SHELXS-97 (Sheldrick, 1990)'
_diffrn_ambient_temperature 298(2)
_diffrn_measured_fraction_theta_full 0.990
_diffrn_measured_fraction_theta_max 0.990
_diffrn_measurement_device_type 'CCD area detector'
_diffrn_measurement_method 'phi and omega scans'
_diffrn_radiation_monochromator graphite
_diffrn_radiation_source 'fine-focus sealed tube'
_diffrn_radiation_type MoK\a
_diffrn_radiation_wavelength 0.71073
_diffrn_reflns_av_R_equivalents 0.0693
_diffrn_reflns_av_sigmaI/netI 0.0459
_diffrn_reflns_limit_h_max 9
_diffrn_reflns_limit_h_min -9
_diffrn_reflns_limit_k_max 11
_diffrn_reflns_limit_k_min -13
_diffrn_reflns_limit_l_max 23
_diffrn_reflns_limit_l_min -23
_diffrn_reflns_number 12765
_diffrn_reflns_theta_full 27.99
_diffrn_reflns_theta_max 27.99
_diffrn_reflns_theta_min 2.26
_exptl_absorpt_coefficient_mu 0.374
_exptl_absorpt_correction_T_max 0.9707
_exptl_absorpt_correction_T_min 0.9290
_exptl_absorpt_correction_type multi-scan
_exptl_absorpt_process_details SADABS
_exptl_crystal_colour colorless
_exptl_crystal_density_diffrn 1.607
_exptl_crystal_density_method 'not measured'
_exptl_crystal_description block
_exptl_crystal_F_000 680
_exptl_crystal_size_max 0.20
_exptl_crystal_size_mid 0.10
_exptl_crystal_size_min 0.08
_refine_diff_density_max 0.837
_refine_diff_density_min -0.489
_refine_diff_density_rms 0.116
_refine_ls_abs_structure_details 'Flack H D (1983), Acta Cryst. A39, 876-881'
_refine_ls_abs_structure_Flack -0.05(13)
_refine_ls_extinction_coef 0.020(3)
_refine_ls_extinction_expression Fc^*^=kFc[1+0.001xFc^2^\l^3^/sin(2\q)]^-1/4^
_refine_ls_extinction_method SHELXL
_refine_ls_goodness_of_fit_ref 1.069
_refine_ls_hydrogen_treatment mixed
_refine_ls_matrix_type full
_refine_ls_number_parameters 196
_refine_ls_number_reflns 3106
_refine_ls_number_restraints 0
_refine_ls_restrained_S_all 1.069
_refine_ls_R_factor_all 0.0485
_refine_ls_R_factor_gt 0.0448
_refine_ls_shift/su_max 0.000
_refine_ls_shift/su_mean 0.000
_refine_ls_structure_factor_coef Fsqd
_refine_ls_weighting_details 'calc w=1/[\s^2^(Fo^2^)+(0.0783P)^2^+0.5725P] where P=(Fo^2^+2Fc^2^)/3'
_refine_ls_weighting_scheme calc
_refine_ls_wR_factor_gt 0.1193
_refine_ls_wR_factor_ref 0.1242
_reflns_number_gt 2902
_reflns_number_total 3106
_reflns_threshold_expression >2sigma(I)
_cod_data_source_file cg801233xsup1.cif
_cod_data_source_block t
_cod_depositor_comments
;
The following automatic conversions were performed:

'_symmetry_cell_setting' value 'Orthorhombic' changed to
'orthorhombic' according to
/home/saulius/struct/CIF-dictionaries/cif_core.dic dictionary named
'cif_core.dic' version 2.4.2 from
2011-04-26.

'_exptl_absorpt_correction_type' value 'Multi-scan'
changed to 'multi-scan' according to
/home/saulius/struct/CIF-dictionaries/cif_core.dic dictionary named
'cif_core.dic' version 2.4.2 from 2011-04-26.

Automatic conversion script
Id: cif_fix_values 1891 2012-01-12 08:04:46Z andrius 
;
_cod_original_sg_symbol_H-M P2(1)2(1)2(1)
_cod_database_code 4509325

loop_
_symmetry_equiv_pos_as_xyz
'x, y, z'
'-x+1/2, -y, z+1/2'
'-x, y+1/2, -z+1/2'
'x+1/2, -y+1/2, -z'

loop_
_atom_site_label
_atom_site_type_symbol
_atom_site_fract_x
_atom_site_fract_y
_atom_site_fract_z
_atom_site_U_iso_or_equiv
_atom_site_adp_type
_atom_site_occupancy
_atom_site_symmetry_multiplicity
_atom_site_calc_flag
_atom_site_refinement_flags
C1 C 0.1849(4) 0.9308(3) 0.54141(13) 0.0171(5) Uani 1 1 d .
C2 C 0.0325(4) 1.0229(3) 0.57038(15) 0.0252(6) Uani 1 1 d .
H2A H -0.0889 0.9884 0.5583 0.038 Uiso 1 1 calc R
H2B H 0.0471 1.1068 0.5477 0.038 Uiso 1 1 calc R
H2C H 0.0437 1.0311 0.6233 0.038 Uiso 1 1 calc R
C3 C 0.8482(6) 0.8747(5) 0.85420(18) 0.0445(9) Uani 1 1 d .
H3D H 0.8883 0.7863 0.8438 0.053 Uiso 1 1 calc R
H3E H 0.9599 0.9285 0.8562 0.053 Uiso 1 1 calc R
C4 C 0.7263(7) 0.9216(4) 0.7893(2) 0.0489(10) Uani 1 1 d .
H4A H 0.6495 0.9934 0.8066 0.059 Uiso 1 1 calc R
H4B H 0.8083 0.9551 0.7508 0.059 Uiso 1 1 calc R
N1 N 0.1587(4) 0.8001(2) 0.57936(12) 0.0203(5) Uani 1 1 d .
H1A H 0.1757 0.8092 0.6281 0.030 Uiso 1 1 calc R
H1B H 0.2419 0.7436 0.5615 0.030 Uiso 1 1 calc R
H1C H 0.0432 0.7709 0.5707 0.030 Uiso 1 1 calc R
N2 N 0.7594(4) 0.8765(3) 0.92741(15) 0.0349(6) Uani 1 1 d .
H2D H 0.6774 0.9416 0.9296 0.052 Uiso 1 1 calc R
H2E H 0.8468 0.8875 0.9622 0.052 Uiso 1 1 calc R
H2F H 0.7002 0.8014 0.9350 0.052 Uiso 1 1 calc R
N3 N 0.6039(6) 0.8242(4) 0.75656(19) 0.0510(9) Uani 1 1 d .
H3A H 0.6715 0.7552 0.7433 0.076 Uiso 1 1 calc R
H3B H 0.5478 0.8575 0.7167 0.076 Uiso 1 1 calc R
H3C H 0.5176 0.8004 0.7896 0.076 Uiso 1 1 calc R
O1 O 0.4253(3) 0.9677(2) 0.65291(11) 0.0291(5) Uani 1 1 d .
O2 O 0.4347(3) 1.1339(2) 0.54729(12) 0.0291(5) Uani 1 1 d .
O3 O 0.5645(3) 0.9116(2) 0.52710(12) 0.0256(4) Uani 1 1 d .
O4 O -0.0562(3) 0.8918(2) 0.42901(11) 0.0251(4) Uani 1 1 d .
O5 O 0.2496(4) 1.0085(2) 0.39886(10) 0.0292(5) Uani 1 1 d .
O6 O 0.2506(3) 0.76877(19) 0.42457(10) 0.0227(4) Uani 1 1 d .
O1W O 0.1903(5) 0.2496(3) 0.36014(16) 0.0530(8) Uani 1 1 d .
O2W O 0.2112(4) 0.0825(3) 0.75783(14) 0.0426(7) Uani 1 1 d .
O3W O 0.8833(6) 0.2295(4) 0.77103(15) 0.0555(9) Uani 1 1 d .
P1 P 0.41871(9) 0.99206(7) 0.56963(4) 0.01835(18) Uani 1 1 d .
P2 P 0.15300(10) 0.90104(7) 0.44075(3) 0.01811(18) Uani 1 1 d .
H3 H 0.629(6) 0.849(4) 0.5440(19) 0.028(10) Uiso 1 1 d .
H1W1 H 0.209(8) 0.171(6) 0.373(3) 0.064(17) Uiso 1 1 d .
H2W1 H 0.151(8) 0.311(5) 0.388(3) 0.064(15) Uiso 1 1 d .
H1W2 H 0.276(7) 0.039(5) 0.727(3) 0.052(14) Uiso 1 1 d .
H2W2 H 0.236(7) 0.052(5) 0.800(3) 0.052(13) Uiso 1 1 d .
H1W3 H 0.980(9) 0.182(6) 0.773(3) 0.067(18) Uiso 1 1 d .
H2W3 H 0.825(8) 0.203(5) 0.733(3) 0.067(17) Uiso 1 1 d .

loop_
_atom_site_aniso_label
_atom_site_aniso_U_11
_atom_site_aniso_U_22
_atom_site_aniso_U_33
_atom_site_aniso_U_23
_atom_site_aniso_U_13
_atom_site_aniso_U_12
C1 0.0166(12) 0.0189(12) 0.0159(10) -0.0019(9) -0.0007(9) 0.0002(9)
C2 0.0221(14) 0.0277(15) 0.0259(13) -0.0056(12) 0.0006(11) 0.0037(11)
C3 0.043(2) 0.058(3) 0.0329(16) -0.0089(16) -0.0042(15) 0.0125(19)
C4 0.063(3) 0.046(2) 0.0379(18) -0.0055(17) -0.0139(19) 0.010(2)
N1 0.0198(11) 0.0231(11) 0.0179(9) -0.0004(9) 0.0018(9) -0.0033(10)
N2 0.0388(16) 0.0295(14) 0.0365(14) -0.0044(12) -0.0026(13) 0.0011(12)
N3 0.055(2) 0.053(2) 0.0457(18) -0.0009(16) -0.0093(16) 0.0044(17)
O1 0.0305(11) 0.0361(13) 0.0209(9) -0.0027(8) -0.0045(8) 0.0010(10)
O2 0.0302(12) 0.0182(10) 0.0389(11) 0.0000(9) -0.0067(9) -0.0038(8)
O3 0.0199(10) 0.0265(11) 0.0303(10) -0.0012(9) 0.0019(8) 0.0032(9)
O4 0.0235(10) 0.0249(10) 0.0268(9) -0.0007(9) -0.0054(8) 0.0020(8)
O5 0.0410(12) 0.0226(11) 0.0239(10) 0.0028(9) 0.0063(9) -0.0049(10)
O6 0.0222(10) 0.0204(10) 0.0254(9) -0.0042(8) 0.0021(8) 0.0010(8)
O1W 0.070(2) 0.0366(16) 0.0522(16) 0.0071(13) 0.0291(15) 0.0204(15)
O2W 0.0558(17) 0.0468(16) 0.0252(11) 0.0035(11) 0.0000(11) 0.0169(14)
O3W 0.062(2) 0.073(2) 0.0318(13) -0.0029(14) 0.0051(13) 0.0215(18)
P1 0.0170(3) 0.0170(3) 0.0210(3) -0.0014(3) -0.0011(2) -0.0009(3)
P2 0.0208(3) 0.0179(3) 0.0157(3) 0.0002(2) 0.0003(2) -0.0004(3)

loop_
_atom_type_symbol
_atom_type_description
_atom_type_scat_dispersion_real
_atom_type_scat_dispersion_imag
_atom_type_scat_source
C C 0.0033 0.0016 'International Tables Vol C Tables 4.2.6.8 and 6.1.1.4'
H H 0.0000 0.0000 'International Tables Vol C Tables 4.2.6.8 and 6.1.1.4'
N N 0.0061 0.0033 'International Tables Vol C Tables 4.2.6.8 and 6.1.1.4'
O O 0.0106 0.0060 'International Tables Vol C Tables 4.2.6.8 and 6.1.1.4'
P P 0.1023 0.0942 'International Tables Vol C Tables 4.2.6.8 and 6.1.1.4'

loop_
_geom_angle_atom_site_label_1
_geom_angle_atom_site_label_2
_geom_angle_atom_site_label_3
_geom_angle
N1 C1 C2 107.8(2)
N1 C1 P1 106.73(17)
C2 C1 P1 109.56(19)
N1 C1 P2 106.18(17)
C2 C1 P2 110.37(18)
P1 C1 P2 115.80(14)
C1 C2 H2A 109.5
C1 C2 H2B 109.5
H2A C2 H2B 109.5
C1 C2 H2C 109.5
H2A C2 H2C 109.5
H2B C2 H2C 109.5
N2 C3 C4 115.9(3)
N2 C3 H3D 108.3
C4 C3 H3D 108.3
N2 C3 H3E 108.3
C4 C3 H3E 108.3
H3D C3 H3E 107.4
N3 C4 C3 115.6(4)
N3 C4 H4A 108.4
C3 C4 H4A 108.4
N3 C4 H4B 108.4
C3 C4 H4B 108.4
H4A C4 H4B 107.4
C1 N1 H1A 109.5
C1 N1 H1B 109.5
H1A N1 H1B 109.5
C1 N1 H1C 109.5
H1A N1 H1C 109.5
H1B N1 H1C 109.5
C3 N2 H2D 109.5
C3 N2 H2E 109.5
H2D N2 H2E 109.5
C3 N2 H2F 109.5
H2D N2 H2F 109.5
H2E N2 H2F 109.5
C4 N3 H3A 109.5
C4 N3 H3B 109.5
H3A N3 H3B 109.5
C4 N3 H3C 109.5
H3A N3 H3C 109.5
H3B N3 H3C 109.5
P1 O3 H3 127(2)
H1W1 O1W H2W1 127(5)
H1W2 O2W H2W2 106(5)
H1W3 O3W H2W3 105(5)
O2 P1 O1 114.66(13)
O2 P1 O3 109.57(13)
O1 P1 O3 112.52(13)
O2 P1 C1 108.75(13)
O1 P1 C1 104.02(12)
O3 P1 C1 106.83(12)
O5 P2 O4 115.35(13)
O5 P2 O6 110.09(12)
O4 P2 O6 111.16(12)
O5 P2 C1 108.23(12)
O4 P2 C1 105.59(12)
O6 P2 C1 105.85(11)

loop_
_geom_bond_atom_site_label_1
_geom_bond_atom_site_label_2
_geom_bond_distance
C1 N1 1.519(3)
C1 C2 1.532(4)
C1 P1 1.852(3)
C1 P2 1.852(2)
C2 H2A 0.9600
C2 H2B 0.9600
C2 H2C 0.9600
C3 N2 1.462(4)
C3 C4 1.534(5)
C3 H3D 0.9700
C3 H3E 0.9700
C4 N3 1.453(6)
C4 H4A 0.9700
C4 H4B 0.9700
N1 H1A 0.8900
N1 H1B 0.8900
N1 H1C 0.8900
N2 H2D 0.8900
N2 H2E 0.8900
N2 H2F 0.8900
N3 H3A 0.8900
N3 H3B 0.8900
N3 H3C 0.8900
O1 P1 1.521(2)
O2 P1 1.517(2)
O3 P1 1.533(2)
O3 H3 0.85(4)
O4 P2 1.509(2)
O5 P2 1.505(2)
O6 P2 1.555(2)
O1W H1W1 0.85(6)
O1W H2W1 0.86(5)
O2W H1W2 0.85(5)
O2W H2W2 0.84(5)
O3W H1W3 0.84(6)
O3W H2W3 0.85(6)

loop_
_geom_hbond_atom_site_label_D
_geom_hbond_atom_site_label_H
_geom_hbond_atom_site_label_A
_geom_hbond_distance_DH
_geom_hbond_distance_HA
_geom_hbond_distance_DA
_geom_hbond_angle_DHA
_geom_hbond_site_symmetry_A
O3W H2W3 O1W 0.85(6) 1.99(6) 2.741(4) 147(5) 4_556
O3W H1W3 O2W 0.84(6) 1.96(7) 2.793(5) 168(5) 1_655
O2W H2W2 O5 0.84(5) 1.89(5) 2.721(3) 171(5) 2_565
O2W H1W2 O1 0.85(5) 1.86(5) 2.700(4) 171(5) 1_545
O1W H2W1 O2 0.86(5) 2.01(6) 2.744(4) 143(5) 4_466
O1W H1W1 O5 0.85(6) 1.76(6) 2.609(4) 180(6) 1_545
O3 H3 O6 0.85(4) 1.59(4) 2.440(3) 180(4) 4_566
N3 H3C O1W 0.89 2.02 2.907(5) 176.5 2_565
N3 H3B O1 0.89 1.83 2.698(4) 162.9 .
N3 H3A O2W 0.89 1.96 2.825(5) 162.7 3_656
N2 H2F O2 0.89 2.00 2.887(4) 179.4 3_646
N2 H2E O3 0.89 2.46 3.088(4) 128.5 2_675
N2 H2E O2 0.89 2.20 3.070(4) 166.9 2_675
N2 H2D O4 0.89 1.92 2.788(4) 165.4 2_575
N1 H1C O6 0.89 2.13 2.994(3) 164.8 4_466
N1 H1B O4 0.89 2.01 2.836(3) 154.0 4_566
N1 H1A O1 0.89 2.45 2.886(3) 110.4 .
N1 H1A O3W 0.89 2.04 2.806(3) 143.9 3_656

loop_
_geom_torsion_atom_site_label_1
_geom_torsion_atom_site_label_2
_geom_torsion_atom_site_label_3
_geom_torsion_atom_site_label_4
_geom_torsion
N2 C3 C4 N3 -84.8(5)
N1 C1 P1 O2 -167.79(16)
C2 C1 P1 O2 -51.3(2)
P2 C1 P1 O2 74.27(18)
N1 C1 P1 O1 -45.18(19)
C2 C1 P1 O1 71.3(2)
P2 C1 P1 O1 -163.12(15)
N1 C1 P1 O3 74.03(18)
C2 C1 P1 O3 -169.50(19)
P2 C1 P1 O3 -43.91(18)
N1 C1 P2 O5 -157.74(17)
C2 C1 P2 O5 85.7(2)
P1 C1 P2 O5 -39.50(19)
N1 C1 P2 O4 78.20(19)
C2 C1 P2 O4 -38.4(2)
P1 C1 P2 O4 -163.56(14)
N1 C1 P2 O6 -39.75(19)
C2 C1 P2 O6 -156.32(19)
P1 C1 P2 O6 78.49(17)
